data_1553381
loop_
_publ_author_name
'Pang, Xiaoyan'
'Lin, Xiuping'
'Yang, Jie'
'Zhou, Xuefeng'
'Yang, Bin'
'Wang, Junfeng'
'Liu, Yonghong'

_publ_section_title
;
 Spiro-Phthalides and Isocoumarins Isolated from the Marine-Sponge-Derived
 Fungus Setosphaeria sp. SCSIO41009.
;
_journal_issue 8
_journal_name_full 'Journal of natural products'
_journal_page_first 1860
_journal_page_last 1868
_journal_paper_doi 10.1021/acs.jnatprod.8b00345
_journal_volume 81
_journal_year 2018
_chemical_formula_moiety 'C15 H18 O6'
_chemical_formula_sum 'C15 H18 O6'
_chemical_formula_weight 294.29
_space_group_crystal_system monoclinic
_space_group_IT_number 4
_space_group_name_Hall 'P 2yb'
_space_group_name_H-M_alt 'P 1 21 1'
_atom_sites_solution_hydrogens geom
_atom_sites_solution_primary direct
_audit_creation_date 2017-10-23
_audit_creation_method
;
Olex2 1.2
(compiled 2016.02.19 svn.r3266 for OlexSys, GUI svn.r5155)
;
_cell_angle_alpha 90
_cell_angle_beta 95.895(6)
_cell_angle_gamma 90
_cell_formula_units_Z 2
_cell_length_a 5.6966(3)
_cell_length_b 5.6223(2)
_cell_length_c 22.2355(14)
_cell_measurement_reflns_used 3274
_cell_measurement_temperature 150.00(10)
_cell_measurement_theta_max 73.3450
_cell_measurement_theta_min 5.9290
_cell_volume 708.39(6)
_computing_cell_refinement 'CrysAlisPro 1.171.38.43 (Rigaku OD, 2015)'
_computing_data_collection 'CrysAlisPro 1.171.38.43 (Rigaku OD, 2015)'
_computing_data_reduction 'CrysAlisPro 1.171.38.43 (Rigaku OD, 2015)'
_computing_molecular_graphics 'Olex2 (Dolomanov et al., 2009)'
_computing_publication_material 'Olex2 (Dolomanov et al., 2009)'
_computing_structure_refinement 'ShelXL (Sheldrick, 2015)'
_computing_structure_solution 'ShelXT (Sheldrick, 2015)'
_diffrn_ambient_environment N~2~
_diffrn_ambient_temperature 150.00(10)
_diffrn_detector 'CCD plate'
_diffrn_detector_area_resol_mean 21.1652
_diffrn_detector_type AtlasS2
_diffrn_measured_fraction_theta_full 0.999
_diffrn_measured_fraction_theta_max 0.978
_diffrn_measurement_details
;
List of Runs (angles in degrees, time in seconds):

  # Type    Start    End  Width  t~exp~   \w     \q     \k     \f   Frames
--------------------------------------------------------------------------
  1  \w     20.00  47.00   1.00    2.50    --   50.00  79.00  66.96   27
  2  \w     33.00  59.00   1.00    2.50    --   62.00  75.00  62.07   26
  3  \w     40.00  77.00   1.00    2.50    --   70.00  77.00  91.14   37
  4  \w     97.00 123.00   1.00    2.50    --   70.00  77.00  91.14   26
  5  \w    108.00 133.00   1.00    2.50    --   62.00  75.00  62.07   25
  6  \w    105.00 131.00   1.00    2.50    --   62.00  76.00  28.66   26
  7  \w    101.00 130.00   1.00    2.50    --   70.00  77.00 -45.86   29
  8  \w    123.00 167.00   1.00    6.00    --  107.38  77.00-120.00   44
  9  \w    115.00 141.00   1.00    6.00    --  107.38  77.00 -60.00   26
 10  \w     88.00 114.00   1.00    2.50    --   66.00  77.00 -13.21   26
 11  \w     77.00 173.00   1.00    6.00    --  107.38  77.00  60.00   96
 12  \w    127.00 157.00   1.00    6.00    --  107.38  77.00  90.00   30
 13  \w     81.00 107.00   1.00    6.00    --  107.38  61.00  90.00   26
 14  \w     81.00 165.00   1.00    6.00    --  107.38  61.00 120.00   84
 15  \w     82.00 172.00   1.00    6.00    --  107.38  61.00 150.00   90
 16  \w     82.00 157.00   1.00    6.00    --  107.38  61.00 -30.00   75
 17  \w     81.00 107.00   1.00    6.00    --  107.38  61.00-120.00   26
 18  \w     81.00 119.00   1.00    6.00    --  107.38  61.00 -90.00   38
 19  \w     82.00 108.00   1.00    6.00    --  107.38  61.00-180.00   26
 20  \w     77.00 103.00   1.00    6.00    --  107.38  77.00-120.00   26
 21  \w     77.00 172.00   1.00    6.00    --  107.38  77.00-150.00   95
 22  \w     81.00 107.00   1.00    6.00    --  107.38  61.00   0.00   26
 23  \w     81.00 107.00   1.00    6.00    --  107.38  61.00  30.00   26
 24  \w     77.00 102.00   1.00    6.00    --  107.38  77.00  90.00   25
 25  \w     77.00 103.00   1.00    6.00    --  107.38  77.00 120.00   26
 26  \w     77.00 102.00   1.00    6.00    --  107.38  77.00 150.00   25
 27  \w     77.00 164.00   1.00    6.00    --  107.38  77.00  30.00   87
 28  \w     77.00 102.00   1.00    6.00    --  107.38  77.00 -30.00   25
 29  \w     77.00 108.00   1.00    6.00    --  107.38  77.00 -60.00   31
 30  \w     77.00 177.00   1.00    6.00    --  107.38  77.00 -90.00  100
 31  \w     77.00 176.00   1.00    6.00    --  107.38  77.00-180.00   99
 32  \w     77.00 178.00   1.00    6.00    --  107.38  77.00   0.00  101
 33  \w     48.00 138.00   1.00    6.00    --  107.38 -77.00   0.00   90
 34  \w     84.00 121.00   1.00    6.00    --  107.38-125.00  30.00   37
 35  \w     39.00 127.00   1.00    6.00    --  107.38 -61.00-120.00   88
 36  \w     36.00  62.00   1.00    2.50    --   66.00  77.00-104.50   26
 37  \w     40.00  83.00   1.00    2.50    --   70.00  77.00-146.42   43
 38  \w     40.00  66.00   1.00    2.50    --   70.00  77.00-179.77   26
 39  \w     40.00  66.00   1.00    2.50    --   70.00  77.00 -90.35   26
 40  \w     40.00  70.00   1.00    2.50    --   70.00  77.00 -45.86   30
 41  \w     36.00  69.00   1.00    2.50    --   66.00  77.00 -13.21   33
 42  \w     32.00  58.00   1.00    2.50    --   62.00  76.00  28.66   26
 43  \w     18.00  43.00   1.00    2.50    --   50.00  82.00 -28.67   25
 44  \w     18.00  43.00   1.00    2.50    --   50.00  82.00-109.21   25
 45  \w      8.00  33.00   1.00    2.50    --   42.00  86.00-145.67   25
 46  \w     -2.00  23.00   1.00    2.50    --   34.00  92.00  37.19   25
 47  \w      7.00  32.00   1.00    2.50    --   42.00  89.00 113.31   25
 48  \w     35.00  62.00   1.00    2.50    --   62.00  75.00 147.56   27
 49  \w     15.00  43.00   1.00    2.50    --   46.00  80.00 170.61   28
 50  \w    -64.00  30.00   1.00    2.50    --  -38.50  57.00  90.00   94
 51  \w     23.00  90.00   1.00    2.50    --   43.56-125.00-150.00   67
 52  \w     28.00 109.00   1.00    6.00    --  107.38 -94.00-150.00   81
 53  \w     39.00 117.00   1.00    6.00    --  107.38-125.00-150.00   78
 54  \w     24.00  95.00   1.00    2.50    --   43.56-125.00   0.00   71
 55  \w   -106.00 -14.00   1.00    2.50    --  -38.50 -57.00 -60.00   92
 56  \w   -110.00 -19.00   1.00    2.50    --  -38.50 -37.00  30.00   91
 57  \w   -115.00 -12.00   1.00    2.50    --  -38.50 -20.00 116.79  103
;
_diffrn_measurement_device 'four-circle diffractometer'
_diffrn_measurement_device_type 'SuperNova, Dual, Cu at zero, AtlasS2'
_diffrn_measurement_method '\w scans'
_diffrn_orient_matrix_type 'CrysAlisPro convention (1999,Acta A55,543-557)'
_diffrn_orient_matrix_UB_11 -0.0448247000
_diffrn_orient_matrix_UB_12 0.2667794000
_diffrn_orient_matrix_UB_13 0.0096833000
_diffrn_orient_matrix_UB_21 0.1393094000
_diffrn_orient_matrix_UB_22 -0.0136610000
_diffrn_orient_matrix_UB_23 0.0631012000
_diffrn_orient_matrix_UB_31 0.2291403000
_diffrn_orient_matrix_UB_32 0.0605805000
_diffrn_orient_matrix_UB_33 -0.0279207000
_diffrn_radiation_monochromator mirror
_diffrn_radiation_probe x-ray
_diffrn_radiation_type CuK\a
_diffrn_radiation_wavelength 1.54184
_diffrn_reflns_av_R_equivalents 0.0909
_diffrn_reflns_av_unetI/netI 0.0486
_diffrn_reflns_Laue_measured_fraction_full 0.999
_diffrn_reflns_Laue_measured_fraction_max 0.978
_diffrn_reflns_limit_h_max 7
_diffrn_reflns_limit_h_min -6
_diffrn_reflns_limit_k_max 7
_diffrn_reflns_limit_k_min -6
_diffrn_reflns_limit_l_max 27
_diffrn_reflns_limit_l_min -27
_diffrn_reflns_number 12240
_diffrn_reflns_point_group_measured_fraction_full 0.996
_diffrn_reflns_point_group_measured_fraction_max 0.969
_diffrn_reflns_theta_full 67.684
_diffrn_reflns_theta_max 75.054
_diffrn_reflns_theta_min 3.997
_diffrn_source 'micro-focus sealed X-ray tube'
_diffrn_source_type 'SuperNova (Cu) X-ray Source'
_diffrn_standards_number 0
_exptl_absorpt_coefficient_mu 0.899
_exptl_absorpt_correction_T_max 1.00000
_exptl_absorpt_correction_T_min 0.53152
_exptl_absorpt_correction_type multi-scan
_exptl_absorpt_process_details
;
CrysAlisPro 1.171.38.43 (Rigaku Oxford Diffraction, 2015)
Empirical absorption correction using spherical harmonics,
 implemented in SCALE3 ABSPACK scaling algorithm.
;
_exptl_crystal_colour colourless
_exptl_crystal_colour_primary colourless
_exptl_crystal_density_diffrn 1.380
_exptl_crystal_description plate
_exptl_crystal_F_000 312
_exptl_crystal_size_max 0.6
_exptl_crystal_size_mid 0.4
_exptl_crystal_size_min 0.02
_refine_diff_density_max 0.335
_refine_diff_density_min -0.333
_refine_diff_density_rms 0.068
_refine_ls_abs_structure_details
;
 Flack x determined using 933 quotients [(I+)-(I-)]/[(I+)+(I-)]
 (Parsons, Flack and Wagner, Acta Cryst. B69 (2013) 249-259).
;
_refine_ls_abs_structure_Flack 0.0(2)
_refine_ls_extinction_method none
_refine_ls_goodness_of_fit_ref 1.102
_refine_ls_hydrogen_treatment constr
_refine_ls_matrix_type full
_refine_ls_number_parameters 194
_refine_ls_number_reflns 2810
_refine_ls_number_restraints 1
_refine_ls_restrained_S_all 1.102
_refine_ls_R_factor_all 0.0752
_refine_ls_R_factor_gt 0.0633
_refine_ls_shift/su_max 0.000
_refine_ls_shift/su_mean 0.000
_refine_ls_structure_factor_coef Fsqd
_refine_ls_weighting_details 'w=1/[\s^2^(Fo^2^)+(0.1079P)^2^+0.2956P] where P=(Fo^2^+2Fc^2^)/3'
_refine_ls_weighting_scheme calc
_refine_ls_wR_factor_gt 0.1729
_refine_ls_wR_factor_ref 0.1907
_reflns_Friedel_coverage 0.789
_reflns_Friedel_fraction_full 0.994
_reflns_Friedel_fraction_max 0.957
_reflns_number_gt 2397
_reflns_number_total 2810
_reflns_threshold_expression 'I > 2\s(I)'
_cod_data_source_file np8b00345_si_002.cif
_cod_data_source_block 17090410
_cod_original_cell_volume 708.40(7)
_cod_database_code 1553381
_chemical_oxdiff_formula CHNO
_chemical_oxdiff_usercomment P52-37
_shelx_space_group_comment
;
The symmetry employed for this shelxl refinement is uniquely defined
by the following loop, which should always be used as a source of
symmetry information in preference to the above space-group names.
They are only intended as comments.
;
_olex2_refinement_description
;
1. Fixed Uiso
 At 1.2 times of:
  All C(H) groups, All C(H,H) groups
 At 1.5 times of:
  All C(H,H,H) groups, All O(H) groups
2.a Ternary CH refined with riding coordinates:
 C3(H3A)
2.b Secondary CH2 refined with riding coordinates:
 C8(H8A,H8B), C9(H9A,H9B), C11(H11A,H11B), C12(H12A,H12B)
2.c Aromatic/amide H refined with riding coordinates:
 C4(H4)
2.d Idealised Me refined as rotating group:
 C14(H14A,H14B,H14C), C13(H13A,H13B,H13C)
2.e Idealised tetrahedral OH refined as rotating group:
 O5(H5), O3(H3)
;
_shelx_shelxl_version_number 2014/7
_olex2_submission_special_instructions 'No special instructions were received'
_oxdiff_exptl_absorpt_empirical_details
;
Empirical correction (ABSPACK) includes:
- Absorption correction using spherical harmonics
- Frame scaling
;
_oxdiff_exptl_absorpt_empirical_full_max 2.130
_oxdiff_exptl_absorpt_empirical_full_min 0.486

loop_
_space_group_symop_operation_xyz
'x, y, z'
'-x, y+1/2, -z'

loop_
_atom_site_label
_atom_site_type_symbol
_atom_site_fract_x
_atom_site_fract_y
_atom_site_fract_z
_atom_site_U_iso_or_equiv
_atom_site_adp_type
_atom_site_occupancy
_atom_site_site_symmetry_order
_atom_site_calc_flag
_atom_site_refinement_flags_posn
O4 O 0.3748(6) 0.4385(6) 0.46935(14) 0.0377(8) Uani 1 1 d .
O5 O 0.6788(6) 0.7451(6) 0.42094(15) 0.0387(8) Uani 1 1 d .
H5 H 0.6417 0.7377 0.4556 0.058 Uiso 1 1 calc GR
O3 O 0.1574(6) 0.0902(6) 0.39892(16) 0.0441(9) Uani 1 1 d .
H3 H 0.0852 0.0092 0.3725 0.066 Uiso 1 1 calc GR
O2 O 0.8479(6) 0.5056(6) 0.24542(16) 0.0429(8) Uani 1 1 d .
O1 O 0.9662(6) 0.7942(7) 0.30967(16) 0.0452(8) Uani 1 1 d .
O6 O 0.1345(9) 0.3237(8) 0.1001(2) 0.0774(16) Uani 1 1 d .
C7 C 0.5944(8) 0.5538(8) 0.3896(2) 0.0348(10) Uani 1 1 d .
C7A C 0.6669(8) 0.5051(8) 0.3326(2) 0.0360(10) Uani 1 1 d .
C5 C 0.3290(9) 0.2144(8) 0.3749(2) 0.0379(10) Uani 1 1 d .
C3A C 0.5736(8) 0.3132(8) 0.2988(2) 0.0373(10) Uani 1 1 d .
C6 C 0.4308(9) 0.4017(8) 0.4113(2) 0.0364(10) Uani 1 1 d .
C3 C 0.6898(9) 0.2996(9) 0.2414(2) 0.0399(10) Uani 1 1 d .
H3A H 0.7837 0.1536 0.2415 0.048 Uiso 1 1 calc R
C1 C 0.8406(8) 0.6215(9) 0.2983(2) 0.0382(10) Uani 1 1 d .
C8 C 0.5224(9) 0.3109(9) 0.1836(2) 0.0408(11) Uani 1 1 d .
H8A H 0.4216 0.1715 0.1818 0.049 Uiso 1 1 calc R
H8B H 0.6147 0.3040 0.1494 0.049 Uiso 1 1 calc R
C4 C 0.3994(9) 0.1694(8) 0.3184(2) 0.0402(11) Uani 1 1 d .
H4 H 0.3322 0.0468 0.2943 0.048 Uiso 1 1 calc R
C9 C 0.3664(10) 0.5319(9) 0.1773(2) 0.0433(11) Uani 1 1 d .
H9A H 0.2972 0.5577 0.2149 0.052 Uiso 1 1 calc R
H9B H 0.4633 0.6691 0.1704 0.052 Uiso 1 1 calc R
C10 C 0.1711(10) 0.5112(9) 0.1261(2) 0.0447(12) Uani 1 1 d .
C11 C 0.0238(10) 0.7279(10) 0.1104(2) 0.0473(12) Uani 1 1 d .
H11A H 0.1269 0.8557 0.1001 0.057 Uiso 1 1 calc R
H11B H -0.0493 0.7771 0.1459 0.057 Uiso 1 1 calc R
C14 C 0.1551(9) 0.5662(9) 0.4720(3) 0.0472(12) Uani 1 1 d .
H14A H 0.0302 0.4842 0.4482 0.071 Uiso 1 1 calc GR
H14B H 0.1702 0.7240 0.4563 0.071 Uiso 1 1 calc GR
H14C H 0.1193 0.5752 0.5132 0.071 Uiso 1 1 calc GR
C12 C -0.1679(11) 0.6939(11) 0.0584(3) 0.0520(13) Uani 1 1 d .
H12A H -0.0946 0.6586 0.0220 0.062 Uiso 1 1 calc R
H12B H -0.2638 0.5580 0.0671 0.062 Uiso 1 1 calc R
C13 C -0.3265(11) 0.9088(12) 0.0470(3) 0.0564(14) Uani 1 1 d .
H13A H -0.4341 0.8823 0.0115 0.085 Uiso 1 1 calc GR
H13B H -0.2319 1.0466 0.0412 0.085 Uiso 1 1 calc GR
H13C H -0.4140 0.9338 0.0811 0.085 Uiso 1 1 calc GR

loop_
_atom_site_aniso_label
_atom_site_aniso_U_11
_atom_site_aniso_U_22
_atom_site_aniso_U_33
_atom_site_aniso_U_23
_atom_site_aniso_U_13
_atom_site_aniso_U_12
O4 0.0371(17) 0.0321(16) 0.0439(17) 0.0020(13) 0.0033(13) 0.0033(14)
O5 0.0378(18) 0.0327(16) 0.0455(18) -0.0046(13) 0.0030(14) -0.0042(13)
O3 0.047(2) 0.0350(19) 0.0502(19) 0.0012(14) 0.0059(15) -0.0123(15)
O2 0.0418(18) 0.0402(19) 0.0476(18) -0.0026(15) 0.0093(14) -0.0080(15)
O1 0.0404(18) 0.0403(18) 0.055(2) -0.0020(16) 0.0061(15) -0.0131(16)
O6 0.094(3) 0.039(2) 0.089(3) -0.010(2) -0.039(3) 0.005(2)
C7 0.035(2) 0.026(2) 0.042(2) 0.0026(17) -0.0005(18) 0.0000(17)
C7A 0.035(2) 0.028(2) 0.043(2) 0.0009(18) 0.0006(18) -0.0024(19)
C5 0.040(3) 0.026(2) 0.048(3) 0.0061(18) 0.002(2) -0.0050(19)
C3A 0.037(2) 0.027(2) 0.047(2) 0.0021(19) 0.0013(19) -0.0016(19)
C6 0.041(2) 0.027(2) 0.041(2) 0.0045(17) 0.000(2) -0.0009(18)
C3 0.041(3) 0.031(2) 0.048(3) -0.005(2) 0.005(2) -0.002(2)
C1 0.031(2) 0.038(2) 0.045(2) 0.0042(19) 0.0027(18) -0.004(2)
C8 0.044(3) 0.034(2) 0.044(2) -0.0010(19) 0.004(2) -0.007(2)
C4 0.046(3) 0.028(2) 0.045(3) -0.0011(18) 0.002(2) -0.0057(19)
C9 0.050(3) 0.033(2) 0.047(3) 0.0007(19) 0.003(2) -0.005(2)
C10 0.050(3) 0.034(2) 0.049(3) 0.001(2) -0.001(2) -0.006(2)
C11 0.048(3) 0.040(3) 0.054(3) 0.001(2) 0.004(2) 0.000(2)
C14 0.047(3) 0.036(3) 0.059(3) 0.007(2) 0.009(2) 0.011(2)
C12 0.054(3) 0.045(3) 0.055(3) -0.001(2) -0.002(2) 0.004(3)
C13 0.055(3) 0.049(3) 0.064(3) -0.002(3) -0.002(3) 0.005(3)

loop_
_atom_type_symbol
_atom_type_description
_atom_type_scat_dispersion_real
_atom_type_scat_dispersion_imag
_atom_type_scat_source
C C 0.0181 0.0091 'International Tables Vol C Tables 4.2.6.8 and 6.1.1.4'
H H 0.0000 0.0000 'International Tables Vol C Tables 4.2.6.8 and 6.1.1.4'
O O 0.0492 0.0322 'International Tables Vol C Tables 4.2.6.8 and 6.1.1.4'

loop_
_geom_angle_atom_site_label_1
_geom_angle_atom_site_label_2
_geom_angle_atom_site_label_3
_geom_angle
C6 O4 C14 113.4(4)
C7 O5 H5 109.5
C5 O3 H3 109.5
C1 O2 C3 111.2(4)
O5 C7 C7A 120.2(4)
O5 C7 C6 122.1(4)
C6 C7 C7A 117.7(4)
C7 C7A C1 131.5(4)
C3A C7A C7 120.7(4)
C3A C7A C1 107.8(4)
O3 C5 C6 115.3(4)
O3 C5 C4 123.6(4)
C4 C5 C6 121.1(4)
C7A C3A C3 108.8(4)
C4 C3A C7A 122.0(4)
C4 C3A C3 129.2(4)
O4 C6 C7 117.5(4)
O4 C6 C5 121.8(4)
C7 C6 C5 120.7(4)
O2 C3 C3A 103.4(4)
O2 C3 H3A 109.3
O2 C3 C8 110.3(4)
C3A C3 H3A 109.3
C3A C3 C8 115.1(4)
C8 C3 H3A 109.3
O2 C1 C7A 108.8(4)
O1 C1 O2 119.8(4)
O1 C1 C7A 131.4(5)
C3 C8 H8A 108.6
C3 C8 H8B 108.6
C3 C8 C9 114.9(4)
H8A C8 H8B 107.5
C9 C8 H8A 108.6
C9 C8 H8B 108.6
C5 C4 C3A 117.6(4)
C5 C4 H4 121.2
C3A C4 H4 121.2
C8 C9 H9A 109.1
C8 C9 H9B 109.1
H9A C9 H9B 107.8
C10 C9 C8 112.5(4)
C10 C9 H9A 109.1
C10 C9 H9B 109.1
O6 C10 C9 120.3(5)
O6 C10 C11 122.1(5)
C11 C10 C9 117.6(4)
C10 C11 H11A 108.6
C10 C11 H11B 108.6
C10 C11 C12 114.6(4)
H11A C11 H11B 107.6
C12 C11 H11A 108.6
C12 C11 H11B 108.6
O4 C14 H14A 109.5
O4 C14 H14B 109.5
O4 C14 H14C 109.5
H14A C14 H14B 109.5
H14A C14 H14C 109.5
H14B C14 H14C 109.5
C11 C12 H12A 108.9
C11 C12 H12B 108.9
H12A C12 H12B 107.7
C13 C12 C11 113.4(5)
C13 C12 H12A 108.9
C13 C12 H12B 108.9
C12 C13 H13A 109.5
C12 C13 H13B 109.5
C12 C13 H13C 109.5
H13A C13 H13B 109.5
H13A C13 H13C 109.5
H13B C13 H13C 109.5

loop_
_geom_bond_atom_site_label_1
_geom_bond_atom_site_label_2
_geom_bond_distance
O4 C6 1.377(6)
O4 C14 1.450(6)
O5 H5 0.8200
O5 C7 1.343(5)
O3 H3 0.8200
O3 C5 1.355(6)
O2 C3 1.464(6)
O2 C1 1.348(6)
O1 C1 1.218(6)
O6 C10 1.210(7)
C7 C7A 1.401(7)
C7 C6 1.387(6)
C7A C3A 1.389(6)
C7A C1 1.464(7)
C5 C6 1.415(6)
C5 C4 1.382(7)
C3A C3 1.497(7)
C3A C4 1.385(7)
C3 H3A 0.9800
C3 C8 1.521(6)
C8 H8A 0.9700
C8 H8B 0.9700
C8 C9 1.525(7)
C4 H4 0.9300
C9 H9A 0.9700
C9 H9B 0.9700
C9 C10 1.513(7)
C10 C11 1.500(7)
C11 H11A 0.9700
C11 H11B 0.9700
C11 C12 1.518(7)
C14 H14A 0.9600
C14 H14B 0.9600
C14 H14C 0.9600
C12 H12A 0.9700
C12 H12B 0.9700
C12 C13 1.515(8)
C13 H13A 0.9600
C13 H13B 0.9600
C13 H13C 0.9600

loop_
_geom_torsion_atom_site_label_1
_geom_torsion_atom_site_label_2
_geom_torsion_atom_site_label_3
_geom_torsion_atom_site_label_4
_geom_torsion
O5 C7 C7A C3A -177.4(4)
O5 C7 C7A C1 4.3(7)
O5 C7 C6 O4 -6.7(6)
O5 C7 C6 C5 174.1(4)
O3 C5 C6 O4 6.1(6)
O3 C5 C6 C7 -174.7(4)
O3 C5 C4 C3A 178.7(4)
O2 C3 C8 C9 -59.2(5)
O6 C10 C11 C12 -1.7(9)
C7 C7A C3A C3 -177.8(4)
C7 C7A C3A C4 3.0(7)
C7 C7A C1 O2 179.4(5)
C7 C7A C1 O1 -1.4(9)
C7A C7 C6 O4 174.8(4)
C7A C7 C6 C5 -4.4(6)
C7A C3A C3 O2 -2.1(5)
C7A C3A C3 C8 -122.4(5)
C7A C3A C4 C5 -3.6(7)
C3A C7A C1 O2 1.0(5)
C3A C7A C1 O1 -179.8(5)
C3A C3 C8 C9 57.2(6)
C6 C7 C7A C3A 1.2(7)
C6 C7 C7A C1 -177.1(5)
C6 C5 C4 C3A 0.3(7)
C3 O2 C1 O1 178.2(4)
C3 O2 C1 C7A -2.5(5)
C3 C3A C4 C5 177.3(5)
C3 C8 C9 C10 -168.4(4)
C1 O2 C3 C3A 2.8(5)
C1 O2 C3 C8 126.3(4)
C1 C7A C3A C3 0.8(5)
C1 C7A C3A C4 -178.4(4)
C8 C9 C10 O6 8.8(8)
C8 C9 C10 C11 -172.7(5)
C4 C5 C6 O4 -175.3(4)
C4 C5 C6 C7 3.8(7)
C4 C3A C3 O2 177.0(5)
C4 C3A C3 C8 56.7(7)
C9 C10 C11 C12 179.8(5)
C10 C11 C12 C13 175.2(5)
C14 O4 C6 C7 99.8(5)
C14 O4 C6 C5 -81.0(5)
